data_7010948
loop_
_publ_author_name
'Hermans, Sophie'
'Khimyak, Tetyana'
'Johnson, Brian F. G.'

_publ_section_title
;
 High yield synthesis of Ru\^a&#x20AC;&#x201C;Pt mixed-metal cluster
 compounds
;
_journal_issue 22
_journal_name_full 'Journal of the Chemical Society, Dalton Transactions'
_journal_page_first 3295
_journal_paper_doi 10.1039/b105844b
_journal_year 2001
_chemical_formula_sum 'C25.5 H13 Cl O16 Pt Ru6'
_chemical_formula_weight 1412.32
_chemical_name_systematic
; 
? 
;
_space_group_IT_number 14
_symmetry_cell_setting monoclinic
_symmetry_space_group_name_Hall '-P 2ybc'
_symmetry_space_group_name_H-M 'P 1 21/c 1'
_atom_sites_solution_hydrogens geom
_atom_sites_solution_primary direct
_atom_sites_solution_secondary difmap
_audit_creation_method SHELXL-97
_cell_angle_alpha 90.00
_cell_angle_beta 112.79(2)
_cell_angle_gamma 90.00
_cell_formula_units_Z 4
_cell_length_a 16.368(7)
_cell_length_b 12.623(5)
_cell_length_c 17.370(5)
_cell_measurement_reflns_used 25
_cell_measurement_temperature 180(2)
_cell_volume 3309(2)
_computing_structure_refinement 'SHELXL-97 (Sheldrick, 1997)'
_computing_structure_solution 'SHELXS-97 (Sheldrick, 1990)'
_diffrn_ambient_temperature 180(2)
_diffrn_measured_fraction_theta_full 0.953
_diffrn_measured_fraction_theta_max 0.953
_diffrn_measurement_device_type AFC7R
_diffrn_radiation_monochromator graphite
_diffrn_radiation_source 'fine-focus sealed tube'
_diffrn_radiation_type MoK\a
_diffrn_radiation_wavelength 0.71069
_diffrn_reflns_av_R_equivalents 0.0461
_diffrn_reflns_av_sigmaI/netI 0.0849
_diffrn_reflns_limit_h_max 21
_diffrn_reflns_limit_h_min 0
_diffrn_reflns_limit_k_max 16
_diffrn_reflns_limit_k_min 0
_diffrn_reflns_limit_l_max 20
_diffrn_reflns_limit_l_min -22
_diffrn_reflns_number 7824
_diffrn_reflns_theta_full 27.49
_diffrn_reflns_theta_max 27.49
_diffrn_reflns_theta_min 3.54
_diffrn_standards_decay_% -1.8%
_diffrn_standards_interval_count 200
_diffrn_standards_number 3
_exptl_absorpt_coefficient_mu 7.029
_exptl_absorpt_correction_T_max 1.000
_exptl_absorpt_correction_T_min 0.846
_exptl_absorpt_correction_type 'empirical (psi scans)'
_exptl_crystal_density_diffrn 2.835
_exptl_crystal_density_method 'not measured'
_exptl_crystal_F_000 2612
_exptl_crystal_size_max 0.20
_exptl_crystal_size_mid 0.20
_exptl_crystal_size_min 0.10
_refine_diff_density_max 1.571
_refine_diff_density_min -1.926
_refine_diff_density_rms 0.270
_refine_ls_extinction_method none
_refine_ls_goodness_of_fit_ref 1.018
_refine_ls_hydrogen_treatment mixed
_refine_ls_matrix_type full
_refine_ls_number_parameters 456
_refine_ls_number_reflns 7568
_refine_ls_number_restraints 3
_refine_ls_restrained_S_all 1.019
_refine_ls_R_factor_all 0.0798
_refine_ls_R_factor_gt 0.0494
_refine_ls_shift/su_max 0.238
_refine_ls_shift/su_mean 0.015
_refine_ls_structure_factor_coef Fsqd
_refine_ls_weighting_details 'w=1/[\s^2^(Fo^2^)+(0.0420P)^2^+0.0000P] where P=(Fo^2^+2Fc^2^)/3'
_refine_ls_weighting_scheme calc
_refine_ls_wR_factor_gt 0.1036
_refine_ls_wR_factor_ref 0.1160
_reflns_number_gt 5513
_reflns_number_total 7568
_reflns_threshold_expression >2sigma(I)
_cod_data_source_file b105844b.txt
_cod_data_source_block compound_7
_cod_depositor_comments
;
The following automatic conversions were performed:
'_symmetry_cell_setting' value 'Monoclinic' changed to 'monoclinic'
according to '/home/saulius/struct/CIF-dictionaries/cif_core.dic'
dictionary named 'cif_core.dic' version 2.4.1 from 2010-06-29.

Automatic conversion script
Id: cif_fix_enum 1527 2010-12-29 10:47:43Z saulius 

The following automatic conversions were performed:

'_refine_ls_weighting_scheme' value 'calc
w=1/[\s^2^(Fo^2^)+(0.0420P)^2^+0.0000P] where P=(Fo^2^+2Fc^2^)/3' was
changed to 'calc'. New tag '_refine_ls_weighting_details' was
created. The value of the new tag was set to
'w=1/[\s^2^(Fo^2^)+(0.0420P)^2^+0.0000P] where P=(Fo^2^+2Fc^2^)/3'.

Automatic conversion script
Id: cif_fix_values 3143 2015-03-26 13:38:13Z robertas 
;
_cod_original_sg_symbol_H-M P2(1)/c
_cod_original_formula_sum 'C25.50 H13 Cl O16 Pt Ru6'
_cod_database_code 7010948

loop_
_symmetry_equiv_pos_as_xyz
'x, y, z'
'-x, y+1/2, -z+1/2'
'-x, -y, -z'
'x, -y-1/2, z-1/2'

loop_
_atom_site_label
_atom_site_type_symbol
_atom_site_fract_x
_atom_site_fract_y
_atom_site_fract_z
_atom_site_U_iso_or_equiv
_atom_site_adp_type
_atom_site_occupancy
_atom_site_calc_flag
_atom_site_refinement_flags
_atom_site_disorder_assembly
_atom_site_disorder_group
Pt1 Pt 0.21486(3) -0.28626(3) 0.25351(2) 0.01708(10) Uani 1 d . . .
Ru1 Ru 0.31540(5) -0.12292(6) 0.35360(5) 0.01495(17) Uani 1 d . . .
Ru2 Ru 0.22167(5) 0.07930(6) 0.35113(5) 0.01598(17) Uani 1 d . . .
Ru3 Ru 0.16432(5) 0.09406(6) 0.17863(5) 0.01567(17) Uani 1 d . . .
Ru4 Ru 0.25853(5) -0.10517(6) 0.17114(5) 0.01492(17) Uani 1 d . . .
Ru5 Ru 0.35547(5) 0.06072(6) 0.27902(5) 0.01717(18) Uani 1 d . . .
Ru6 Ru 0.13300(5) -0.10743(6) 0.24865(5) 0.01372(16) Uani 1 d . . .
C0 C 0.2385(6) -0.0174(7) 0.2622(6) 0.0136(19) Uani 1 d . . .
O1 O 0.2561(6) -0.2848(7) 0.4512(5) 0.037(2) Uani 1 d . . .
C1 C 0.2691(7) -0.2331(9) 0.4024(7) 0.024(2) Uani 1 d . . .
O2 O 0.4897(6) -0.2299(8) 0.3774(6) 0.050(3) Uani 1 d . . .
C2 C 0.4272(7) -0.1881(10) 0.3698(7) 0.029(3) Uani 1 d . . .
O4 O 0.3906(7) -0.0216(8) 0.5273(5) 0.053(3) Uani 1 d . . .
C4 C 0.3566(8) -0.0495(9) 0.4583(7) 0.032(3) Uani 1 d . . .
C5 C 0.1401(7) 0.0614(9) 0.4031(6) 0.022(2) Uani 1 d . . .
O5 O 0.0905(5) 0.0551(7) 0.4330(5) 0.034(2) Uani 1 d . . .
C6 C 0.2752(7) 0.1870(9) 0.4305(7) 0.026(2) Uani 1 d . . .
O6 O 0.3054(6) 0.2547(7) 0.4765(6) 0.045(2) Uani 1 d . . .
O7 O 0.1053(5) 0.2634(7) 0.2682(5) 0.036(2) Uani 1 d . . .
C7 C 0.1419(7) 0.1860(9) 0.2661(7) 0.024(2) Uani 1 d . . .
O8 O 0.1644(6) 0.2800(7) 0.0673(6) 0.043(2) Uani 1 d . . .
C8 C 0.1643(7) 0.2100(8) 0.1075(7) 0.024(2) Uani 1 d . . .
O9 O -0.0294(5) 0.0751(7) 0.0693(5) 0.041(2) Uani 1 d . . .
C9 C 0.0432(7) 0.0796(8) 0.1127(6) 0.023(2) Uani 1 d . . .
C10 C 0.2434(8) -0.0122(9) 0.0815(7) 0.027(2) Uani 1 d . . .
O10 O 0.2400(7) 0.0324(7) 0.0223(5) 0.043(2) Uani 1 d . . .
O11 O 0.4156(6) -0.2198(7) 0.1565(6) 0.045(2) Uani 1 d . . .
C11 C 0.3564(7) -0.1751(9) 0.1599(7) 0.024(2) Uani 1 d . . .
O12 O 0.1248(5) -0.2497(6) 0.0444(5) 0.0309(18) Uani 1 d . . .
C12 C 0.1727(6) -0.2024(8) 0.0978(6) 0.019(2) Uani 1 d . . .
C13 C 0.4610(7) 0.0016(9) 0.2741(8) 0.031(3) Uani 1 d . . .
O13 O 0.5262(5) -0.0296(8) 0.2721(6) 0.048(2) Uani 1 d . . .
O14 O 0.3602(7) 0.2543(9) 0.1761(7) 0.060(3) Uani 1 d . . .
C14 C 0.3535(7) 0.1797(10) 0.2115(7) 0.030(3) Uani 1 d . . .
C15 C 0.4197(7) 0.1401(10) 0.3770(7) 0.028(3) Uani 1 d . . .
O15 O 0.4629(6) 0.1875(8) 0.4327(6) 0.045(2) Uani 1 d . . .
O16 O 0.0507(5) -0.1701(7) 0.3711(4) 0.034(2) Uani 1 d . . .
C16 C 0.0802(6) -0.1476(8) 0.3234(6) 0.017(2) Uani 1 d . . .
C17 C 0.0281(6) -0.1418(8) 0.1588(6) 0.019(2) Uani 1 d . . .
O17 O -0.0346(5) -0.1640(7) 0.1005(5) 0.0331(19) Uani 1 d . . .
C18 C 0.3000(7) -0.4320(9) 0.3022(8) 0.032(3) Uani 1 d . . .
H18 H 0.3592 -0.4174 0.3474 0.039 Uiso 1 calc R . .
C19 C 0.2950(8) -0.4103(9) 0.2227(9) 0.033(3) Uani 1 d . . .
H19 H 0.3516 -0.3834 0.2206 0.040 Uiso 1 calc R . .
C20 C 0.2367(9) -0.4676(10) 0.1451(8) 0.038(3) Uani 1 d . . .
H20A H 0.2629 -0.5378 0.1434 0.046 Uiso 1 calc R . .
H20B H 0.2348 -0.4271 0.0957 0.046 Uiso 1 calc R . .
C21 C 0.1409(8) -0.4833(10) 0.1399(8) 0.036(3) Uani 1 d . . .
H21A H 0.1005 -0.4898 0.0805 0.044 Uiso 1 calc R . .
H21B H 0.1379 -0.5504 0.1682 0.044 Uiso 1 calc R . .
C22 C 0.1090(7) -0.3939(9) 0.1791(7) 0.026(2) Uani 1 d . . .
H22 H 0.0545 -0.3575 0.1399 0.031 Uiso 1 calc R . .
C23 C 0.1162(8) -0.3968(8) 0.2610(7) 0.026(2) Uani 1 d . . .
H23 H 0.0657 -0.3617 0.2698 0.031 Uiso 1 calc R . .
C24 C 0.1583(8) -0.4843(10) 0.3219(8) 0.036(3) Uani 1 d . . .
H24A H 0.1177 -0.5459 0.3079 0.043 Uiso 1 calc R . .
H24B H 0.1665 -0.4602 0.3786 0.043 Uiso 1 calc R . .
C25 C 0.2477(9) -0.5198(10) 0.3226(9) 0.042(3) Uani 1 d . . .
H25A H 0.2837 -0.5487 0.3785 0.050 Uiso 1 calc R . .
H25B H 0.2377 -0.5778 0.2816 0.050 Uiso 1 calc R . .
C26 C 0.518(4) 0.538(3) 0.519(4) 0.17(3) Uiso 0.50 d PD A -1
H26A H 0.5702 0.5644 0.5668 0.207 Uiso 0.50 calc PR A -1
H26B H 0.4896 0.5985 0.4819 0.207 Uiso 0.50 calc PR A -1
Cl2 Cl 0.4486(11) 0.4782(14) 0.5501(11) 0.111(5) Uani 0.50 d PD A -1
Cl1 Cl 0.5489(15) 0.4475(16) 0.4668(13) 0.153(8) Uani 0.50 d PD A -1

loop_
_atom_site_aniso_label
_atom_site_aniso_U_11
_atom_site_aniso_U_22
_atom_site_aniso_U_33
_atom_site_aniso_U_23
_atom_site_aniso_U_13
_atom_site_aniso_U_12
Pt1 0.01517(18) 0.01475(18) 0.0214(2) 0.00096(16) 0.00712(15) 0.00042(15)
Ru1 0.0115(4) 0.0178(4) 0.0138(4) 0.0010(3) 0.0030(3) 0.0024(3)
Ru2 0.0148(4) 0.0180(4) 0.0144(4) -0.0026(3) 0.0048(3) 0.0013(3)
Ru3 0.0148(4) 0.0154(4) 0.0145(4) 0.0022(3) 0.0032(3) 0.0019(3)
Ru4 0.0155(4) 0.0163(4) 0.0148(4) -0.0004(3) 0.0079(3) -0.0005(3)
Ru5 0.0115(4) 0.0198(4) 0.0201(4) -0.0014(3) 0.0060(3) -0.0031(3)
Ru6 0.0096(3) 0.0164(4) 0.0146(4) 0.0008(3) 0.0041(3) 0.0002(3)
C0 0.009(4) 0.013(4) 0.019(5) 0.001(4) 0.005(4) 0.005(3)
O1 0.046(5) 0.042(5) 0.031(4) 0.015(4) 0.022(4) -0.002(4)
C1 0.024(5) 0.025(6) 0.023(5) 0.010(5) 0.009(4) 0.004(4)
O2 0.033(5) 0.076(7) 0.042(5) 0.018(5) 0.017(4) 0.035(5)
C2 0.027(6) 0.037(7) 0.024(6) 0.006(5) 0.012(5) 0.005(5)
O4 0.068(7) 0.050(6) 0.023(5) -0.009(4) -0.002(5) 0.025(5)
C4 0.046(7) 0.032(6) 0.014(5) -0.001(5) 0.007(5) 0.008(6)
C5 0.021(5) 0.031(6) 0.011(5) -0.003(4) 0.004(4) 0.004(5)
O5 0.031(4) 0.047(5) 0.029(4) -0.006(4) 0.019(4) -0.007(4)
C6 0.020(5) 0.029(6) 0.029(6) -0.001(5) 0.009(5) 0.002(5)
O6 0.040(5) 0.042(5) 0.050(6) -0.023(5) 0.012(5) -0.005(4)
O7 0.037(5) 0.037(5) 0.031(5) 0.000(4) 0.010(4) 0.024(4)
C7 0.022(5) 0.029(6) 0.026(6) -0.002(5) 0.012(5) 0.001(5)
O8 0.060(6) 0.028(5) 0.041(5) 0.018(4) 0.017(5) -0.005(4)
C8 0.028(6) 0.018(5) 0.030(6) -0.010(5) 0.014(5) -0.002(5)
O9 0.023(4) 0.044(5) 0.039(5) 0.016(4) -0.007(4) 0.006(4)
C9 0.028(6) 0.014(5) 0.019(5) 0.007(4) 0.002(5) 0.010(4)
C10 0.039(7) 0.024(6) 0.023(6) -0.002(5) 0.018(5) -0.011(5)
O10 0.074(7) 0.038(5) 0.020(4) 0.002(4) 0.022(4) 0.002(5)
O11 0.036(5) 0.046(6) 0.064(6) -0.010(5) 0.031(5) 0.014(4)
C11 0.025(6) 0.029(6) 0.025(5) -0.008(5) 0.015(5) -0.006(5)
O12 0.038(5) 0.031(4) 0.019(4) -0.008(3) 0.006(4) -0.006(4)
C12 0.016(5) 0.024(5) 0.020(5) 0.004(4) 0.010(4) 0.007(4)
C13 0.027(6) 0.022(6) 0.045(7) -0.004(5) 0.016(6) 0.001(5)
O13 0.028(5) 0.051(6) 0.071(7) -0.009(5) 0.027(5) 0.008(4)
O14 0.057(7) 0.055(7) 0.060(7) 0.027(5) 0.012(5) -0.020(5)
C14 0.016(5) 0.036(7) 0.031(6) 0.001(5) 0.002(5) -0.009(5)
C15 0.014(5) 0.042(7) 0.023(6) -0.001(5) 0.003(4) -0.006(5)
O15 0.029(5) 0.059(6) 0.040(5) -0.019(5) 0.008(4) -0.015(4)
O16 0.029(4) 0.060(6) 0.017(4) -0.001(4) 0.012(3) -0.016(4)
C16 0.012(4) 0.027(5) 0.008(4) 0.001(4) -0.002(4) -0.005(4)
C17 0.015(5) 0.023(5) 0.022(5) 0.002(4) 0.012(4) 0.007(4)
O17 0.021(4) 0.045(5) 0.026(4) -0.002(4) 0.002(4) -0.001(4)
C18 0.014(5) 0.022(6) 0.052(8) 0.014(5) 0.002(5) 0.009(4)
C19 0.028(6) 0.017(5) 0.070(9) 0.010(6) 0.035(6) 0.013(5)
C20 0.054(8) 0.025(6) 0.050(8) -0.005(6) 0.036(7) 0.007(6)
C21 0.048(8) 0.028(6) 0.042(7) -0.015(6) 0.027(6) -0.015(6)
C22 0.019(5) 0.024(6) 0.034(6) -0.003(5) 0.008(5) -0.008(4)
C23 0.033(6) 0.017(5) 0.034(6) 0.003(5) 0.021(5) -0.003(5)
C24 0.043(7) 0.028(6) 0.040(7) 0.012(6) 0.021(6) -0.005(6)
C25 0.064(9) 0.021(6) 0.050(8) 0.013(6) 0.032(7) 0.004(6)
Cl2 0.099(9) 0.124(12) 0.124(12) -0.027(11) 0.059(9) -0.008(10)
Cl1 0.22(2) 0.137(14) 0.152(16) -0.052(14) 0.124(15) 0.035(15)

loop_
_atom_type_symbol
_atom_type_description
_atom_type_scat_dispersion_real
_atom_type_scat_dispersion_imag
_atom_type_scat_source
C C 0.0033 0.0016 'International Tables Vol C Tables 4.2.6.8 and 6.1.1.4'
H H 0.0000 0.0000 'International Tables Vol C Tables 4.2.6.8 and 6.1.1.4'
O O 0.0106 0.0060 'International Tables Vol C Tables 4.2.6.8 and 6.1.1.4'
Pt Pt -1.7033 8.3905 'International Tables Vol C Tables 4.2.6.8 and 6.1.1.4'
Ru Ru -1.2594 0.8363 'International Tables Vol C Tables 4.2.6.8 and 6.1.1.4'
Cl Cl 0.1484 0.1585 'International Tables Vol C Tables 4.2.6.8 and 6.1.1.4'

loop_
_geom_angle_atom_site_label_1
_geom_angle_atom_site_label_2
_geom_angle_atom_site_label_3
_geom_angle
_geom_angle_site_symmetry_1
_geom_angle_site_symmetry_3
_geom_angle_publ_flag
C23 Pt1 C22 36.9(4) . . ?
C23 Pt1 C19 94.7(4) . . ?
C22 Pt1 C19 80.0(4) . . ?
C23 Pt1 C18 79.7(4) . . ?
C22 Pt1 C18 87.0(4) . . ?
C19 Pt1 C18 35.7(4) . . ?
C23 Pt1 C1 94.9(4) . . ?
C22 Pt1 C1 131.8(4) . . ?
C19 Pt1 C1 115.6(4) . . ?
C18 Pt1 C1 84.9(4) . . ?
C23 Pt1 Ru6 100.0(3) . . ?
C22 Pt1 Ru6 103.8(3) . . ?
C19 Pt1 Ru6 159.9(3) . . ?
C18 Pt1 Ru6 161.6(3) . . ?
C1 Pt1 Ru6 76.8(2) . . ?
C23 Pt1 Ru1 135.2(3) . . ?
C22 Pt1 Ru1 165.8(3) . . ?
C19 Pt1 Ru1 114.1(3) . . ?
C18 Pt1 Ru1 103.8(3) . . ?
C1 Pt1 Ru1 42.5(2) . . ?
Ru6 Pt1 Ru1 63.38(4) . . ?
C23 Pt1 Ru4 149.0(3) . . ?
C22 Pt1 Ru4 118.9(3) . . ?
C19 Pt1 Ru4 98.8(3) . . ?
C18 Pt1 Ru4 125.8(3) . . ?
C1 Pt1 Ru4 104.0(2) . . ?
Ru6 Pt1 Ru4 61.86(3) . . ?
Ru1 Pt1 Ru4 61.99(3) . . ?
C4 Ru1 C2 95.9(5) . . ?
C4 Ru1 C1 89.2(5) . . ?
C2 Ru1 C1 98.1(5) . . ?
C4 Ru1 C0 107.5(4) . . ?
C2 Ru1 C0 130.1(4) . . ?
C1 Ru1 C0 124.9(4) . . ?
C4 Ru1 Pt1 148.8(4) . . ?
C2 Ru1 Pt1 94.2(4) . . ?
C1 Ru1 Pt1 60.2(3) . . ?
C0 Ru1 Pt1 87.8(3) . . ?
C4 Ru1 Ru6 118.2(4) . . ?
C2 Ru1 Ru6 145.8(3) . . ?
C1 Ru1 Ru6 80.6(3) . . ?
C0 Ru1 Ru6 44.9(3) . . ?
Pt1 Ru1 Ru6 55.27(3) . . ?
C4 Ru1 Ru5 88.8(4) . . ?
C2 Ru1 Ru5 92.3(3) . . ?
C1 Ru1 Ru5 169.5(3) . . ?
C0 Ru1 Ru5 46.4(3) . . ?
Pt1 Ru1 Ru5 120.13(4) . . ?
Ru6 Ru1 Ru5 91.26(4) . . ?
C4 Ru1 Ru4 146.4(4) . . ?
C2 Ru1 Ru4 94.3(3) . . ?
C1 Ru1 Ru4 120.9(3) . . ?
C0 Ru1 Ru4 44.3(3) . . ?
Pt1 Ru1 Ru4 61.37(3) . . ?
Ru6 Ru1 Ru4 59.23(3) . . ?
Ru5 Ru1 Ru4 58.81(3) . . ?
C4 Ru1 Ru2 65.7(3) . . ?
C2 Ru1 Ru2 145.7(4) . . ?
C1 Ru1 Ru2 109.7(3) . . ?
C0 Ru1 Ru2 44.2(3) . . ?
Pt1 Ru1 Ru2 116.74(4) . . ?
Ru6 Ru1 Ru2 61.48(3) . . ?
Ru5 Ru1 Ru2 60.23(4) . . ?
Ru4 Ru1 Ru2 88.45(3) . . ?
C6 Ru2 C5 87.2(5) . . ?
C6 Ru2 C7 92.2(5) . . ?
C5 Ru2 C7 93.0(4) . . ?
C6 Ru2 C0 144.0(4) . . ?
C5 Ru2 C0 127.5(4) . . ?
C7 Ru2 C0 94.7(4) . . ?
C6 Ru2 Ru3 127.3(3) . . ?
C5 Ru2 Ru3 121.1(3) . . ?
C7 Ru2 Ru3 47.5(3) . . ?
C0 Ru2 Ru3 47.3(3) . . ?
C6 Ru2 Ru5 99.1(3) . . ?
C5 Ru2 Ru5 168.2(3) . . ?
C7 Ru2 Ru5 96.8(3) . . ?
C0 Ru2 Ru5 45.1(3) . . ?
Ru3 Ru2 Ru5 62.57(4) . . ?
C6 Ru2 Ru1 121.1(3) . . ?
C5 Ru2 Ru1 110.3(3) . . ?
C7 Ru2 Ru1 139.1(3) . . ?
C0 Ru2 Ru1 44.5(2) . . ?
Ru3 Ru2 Ru1 91.72(3) . . ?
Ru5 Ru2 Ru1 57.90(3) . . ?
C6 Ru2 Ru6 170.8(3) . . ?
C5 Ru2 Ru6 85.4(3) . . ?
C7 Ru2 Ru6 93.6(3) . . ?
C0 Ru2 Ru6 42.3(3) . . ?
Ru3 Ru2 Ru6 61.60(3) . . ?
Ru5 Ru2 Ru6 87.29(4) . . ?
Ru1 Ru2 Ru6 57.08(4) . . ?
C9 Ru3 C8 86.9(4) . . ?
C9 Ru3 C0 124.2(4) . . ?
C8 Ru3 C0 146.5(4) . . ?
C9 Ru3 C7 93.3(4) . . ?
C8 Ru3 C7 95.2(4) . . ?
C0 Ru3 C7 95.2(4) . . ?
C9 Ru3 Ru2 119.2(3) . . ?
C8 Ru3 Ru2 131.5(3) . . ?
C0 Ru3 Ru2 47.9(3) . . ?
C7 Ru3 Ru2 47.4(3) . . ?
C9 Ru3 Ru6 81.7(3) . . ?
C8 Ru3 Ru6 165.6(3) . . ?
C0 Ru3 Ru6 42.7(3) . . ?
C7 Ru3 Ru6 94.2(3) . . ?
Ru2 Ru3 Ru6 62.44(3) . . ?
C9 Ru3 Ru5 166.2(3) . . ?
C8 Ru3 Ru5 103.0(3) . . ?
C0 Ru3 Ru5 44.3(3) . . ?
C7 Ru3 Ru5 95.5(3) . . ?
Ru2 Ru3 Ru5 61.12(3) . . ?
Ru6 Ru3 Ru5 86.98(3) . . ?
C9 Ru3 Ru4 109.5(3) . . ?
C8 Ru3 Ru4 119.2(3) . . ?
C0 Ru3 Ru4 43.6(3) . . ?
C7 Ru3 Ru4 138.8(3) . . ?
Ru2 Ru3 Ru4 91.50(3) . . ?
Ru6 Ru3 Ru4 57.69(3) . . ?
Ru5 Ru3 Ru4 57.27(3) . . ?
C10 Ru4 C11 92.9(5) . . ?
C10 Ru4 C12 91.3(4) . . ?
C11 Ru4 C12 93.7(4) . . ?
C10 Ru4 C0 106.8(4) . . ?
C11 Ru4 C0 136.0(4) . . ?
C12 Ru4 C0 123.9(4) . . ?
C10 Ru4 Ru5 87.0(3) . . ?
C11 Ru4 Ru5 97.6(3) . . ?
C12 Ru4 Ru5 168.7(3) . . ?
C0 Ru4 Ru5 46.6(3) . . ?
C10 Ru4 Ru6 120.4(4) . . ?
C11 Ru4 Ru6 146.1(3) . . ?
C12 Ru4 Ru6 80.3(3) . . ?
C0 Ru4 Ru6 44.5(3) . . ?
Ru5 Ru4 Ru6 90.94(4) . . ?
C10 Ru4 Pt1 155.4(3) . . ?
C11 Ru4 Pt1 93.6(3) . . ?
C12 Ru4 Pt1 64.7(3) . . ?
C0 Ru4 Pt1 84.4(3) . . ?
Ru5 Ru4 Pt1 115.58(4) . . ?
Ru6 Ru4 Pt1 53.58(2) . . ?
C10 Ru4 Ru1 145.1(3) . . ?
C11 Ru4 Ru1 98.5(3) . . ?
C12 Ru4 Ru1 120.5(3) . . ?
C0 Ru4 Ru1 45.0(2) . . ?
Ru5 Ru4 Ru1 58.98(3) . . ?
Ru6 Ru4 Ru1 58.53(3) . . ?
Pt1 Ru4 Ru1 56.64(3) . . ?
C10 Ru4 Ru3 66.8(3) . . ?
C11 Ru4 Ru3 150.0(3) . . ?
C12 Ru4 Ru3 108.0(3) . . ?
C0 Ru4 Ru3 43.4(3) . . ?
Ru5 Ru4 Ru3 61.08(4) . . ?
Ru6 Ru4 Ru3 60.62(3) . . ?
Pt1 Ru4 Ru3 114.16(4) . . ?
Ru1 Ru4 Ru3 88.31(3) . . ?
C14 Ru5 C15 90.4(5) . . ?
C14 Ru5 C13 94.6(5) . . ?
C15 Ru5 C13 92.9(5) . . ?
C14 Ru5 C0 119.7(4) . . ?
C15 Ru5 C0 122.5(4) . . ?
C13 Ru5 C0 127.5(4) . . ?
C14 Ru5 Ru4 107.7(3) . . ?
C15 Ru5 Ru4 161.8(4) . . ?
C13 Ru5 Ru4 88.1(3) . . ?
C0 Ru5 Ru4 46.2(3) . . ?
C14 Ru5 Ru1 166.3(3) . . ?
C15 Ru5 Ru1 99.6(4) . . ?
C13 Ru5 Ru1 94.2(4) . . ?
C0 Ru5 Ru1 46.7(3) . . ?
Ru4 Ru5 Ru1 62.22(4) . . ?
C14 Ru5 Ru2 111.4(4) . . ?
C15 Ru5 Ru2 79.7(3) . . ?
C13 Ru5 Ru2 152.8(4) . . ?
C0 Ru5 Ru2 45.1(3) . . ?
Ru4 Ru5 Ru2 91.26(4) . . ?
Ru1 Ru5 Ru2 61.87(3) . . ?
C14 Ru5 Ru3 76.3(3) . . ?
C15 Ru5 Ru3 122.9(3) . . ?
C13 Ru5 Ru3 142.6(4) . . ?
C0 Ru5 Ru3 43.7(3) . . ?
Ru4 Ru5 Ru3 61.64(3) . . ?
Ru1 Ru5 Ru3 90.38(4) . . ?
Ru2 Ru5 Ru3 56.31(4) . . ?
C17 Ru6 C16 89.6(4) . . ?
C17 Ru6 C0 134.5(4) . . ?
C16 Ru6 C0 132.5(4) . . ?
C17 Ru6 Pt1 96.9(3) . . ?
C16 Ru6 Pt1 96.4(3) . . ?
C0 Ru6 Pt1 94.5(3) . . ?
C17 Ru6 Ru1 156.6(3) . . ?
C16 Ru6 Ru1 100.8(3) . . ?
C0 Ru6 Ru1 47.1(3) . . ?
Pt1 Ru6 Ru1 61.35(3) . . ?
C17 Ru6 Ru4 101.8(3) . . ?
C16 Ru6 Ru4 158.6(3) . . ?
C0 Ru6 Ru4 46.0(3) . . ?
Pt1 Ru6 Ru4 64.55(3) . . ?
Ru1 Ru6 Ru4 62.25(4) . . ?
C17 Ru6 Ru3 96.1(3) . . ?
C16 Ru6 Ru3 135.6(3) . . ?
C0 Ru6 Ru3 43.9(3) . . ?
Pt1 Ru6 Ru3 126.18(4) . . ?
Ru1 Ru6 Ru3 90.96(3) . . ?
Ru4 Ru6 Ru3 61.69(3) . . ?
C17 Ru6 Ru2 139.6(3) . . ?
C16 Ru6 Ru2 92.8(3) . . ?
C0 Ru6 Ru2 44.0(3) . . ?
Pt1 Ru6 Ru2 122.77(4) . . ?
Ru1 Ru6 Ru2 61.43(3) . . ?
Ru4 Ru6 Ru2 90.05(4) . . ?
Ru3 Ru6 Ru2 55.96(3) . . ?
Ru6 C0 Ru3 93.4(4) . . ?
Ru6 C0 Ru4 89.5(4) . . ?
Ru3 C0 Ru4 93.0(4) . . ?
Ru6 C0 Ru2 93.7(4) . . ?
Ru3 C0 Ru2 84.8(3) . . ?
Ru4 C0 Ru2 176.3(5) . . ?
Ru6 C0 Ru5 173.8(5) . . ?
Ru3 C0 Ru5 92.0(4) . . ?
Ru4 C0 Ru5 87.2(4) . . ?
Ru2 C0 Ru5 89.8(4) . . ?
Ru6 C0 Ru1 88.0(4) . . ?
Ru3 C0 Ru1 176.0(5) . . ?
Ru4 C0 Ru1 90.7(4) . . ?
Ru2 C0 Ru1 91.4(4) . . ?
Ru5 C0 Ru1 86.8(3) . . ?
O1 C1 Ru1 161.2(10) . . ?
O1 C1 Pt1 121.3(9) . . ?
Ru1 C1 Pt1 77.3(4) . . ?
O2 C2 Ru1 176.7(12) . . ?
O4 C4 Ru1 167.5(10) . . ?
O5 C5 Ru2 177.0(10) . . ?
O6 C6 Ru2 177.4(11) . . ?
O7 C7 Ru2 136.7(9) . . ?
O7 C7 Ru3 138.1(9) . . ?
Ru2 C7 Ru3 85.1(4) . . ?
O8 C8 Ru3 178.2(10) . . ?
O9 C9 Ru3 175.7(10) . . ?
O10 C10 Ru4 169.5(10) . . ?
O11 C11 Ru4 176.7(11) . . ?
O12 C12 Ru4 168.0(9) . . ?
O13 C13 Ru5 177.0(10) . . ?
O14 C14 Ru5 173.5(10) . . ?
O15 C15 Ru5 174.6(10) . . ?
O16 C16 Ru6 177.4(8) . . ?
O17 C17 Ru6 176.5(9) . . ?
C19 C18 C25 123.8(12) . . ?
C19 C18 Pt1 71.1(6) . . ?
C25 C18 Pt1 111.0(7) . . ?
C18 C19 C20 125.0(11) . . ?
C18 C19 Pt1 73.3(6) . . ?
C20 C19 Pt1 108.9(7) . . ?
C19 C20 C21 113.1(10) . . ?
C22 C21 C20 113.4(9) . . ?
C23 C22 C21 122.5(11) . . ?
C23 C22 Pt1 71.1(6) . . ?
C21 C22 Pt1 113.4(7) . . ?
C22 C23 C24 125.3(11) . . ?
C22 C23 Pt1 72.0(6) . . ?
C24 C23 Pt1 111.4(8) . . ?
C23 C24 C25 113.6(10) . . ?
C18 C25 C24 114.1(10) . . ?
Cl2 C26 Cl1 105.2(16) . . ?

loop_
_geom_bond_atom_site_label_1
_geom_bond_atom_site_label_2
_geom_bond_distance
_geom_bond_site_symmetry_2
_geom_bond_publ_flag
Pt1 C23 2.177(10) . ?
Pt1 C22 2.188(10) . ?
Pt1 C19 2.237(10) . ?
Pt1 C18 2.264(10) . ?
Pt1 C1 2.479(11) . ?
Pt1 Ru6 2.6097(12) . ?
Pt1 Ru1 2.7866(11) . ?
Pt1 Ru4 2.9283(12) . ?
Ru1 C4 1.916(11) . ?
Ru1 C2 1.925(11) . ?
Ru1 C1 1.929(11) . ?
Ru1 C0 2.081(9) . ?
Ru1 Ru6 2.8388(16) . ?
Ru1 Ru5 2.8530(14) . ?
Ru1 Ru4 2.9454(14) . ?
Ru1 Ru2 2.9700(14) . ?
Ru2 C6 1.893(11) . ?
Ru2 C5 1.893(11) . ?
Ru2 C7 2.051(11) . ?
Ru2 C0 2.070(9) . ?
Ru2 Ru3 2.7776(14) . ?
Ru2 Ru5 2.9232(15) . ?
Ru2 Ru6 2.9714(14) . ?
Ru3 C9 1.875(11) . ?
Ru3 C8 1.915(11) . ?
Ru3 C0 2.048(9) . ?
Ru3 C7 2.056(11) . ?
Ru3 Ru6 2.9485(14) . ?
Ru3 Ru5 2.9631(16) . ?
Ru3 Ru4 2.9790(14) . ?
Ru4 C10 1.888(11) . ?
Ru4 C11 1.904(11) . ?
Ru4 C12 1.928(10) . ?
Ru4 C0 2.058(9) . ?
Ru4 Ru5 2.8479(13) . ?
Ru4 Ru6 2.8597(14) . ?
Ru5 C14 1.898(12) . ?
Ru5 C15 1.902(11) . ?
Ru5 C13 1.913(11) . ?
Ru5 C0 2.071(9) . ?
Ru6 C17 1.870(10) . ?
Ru6 C16 1.886(10) . ?
Ru6 C0 2.004(9) . ?
O1 C1 1.155(12) . ?
O2 C2 1.112(13) . ?
O4 C4 1.163(13) . ?
C5 O5 1.124(12) . ?
C6 O6 1.143(13) . ?
O7 C7 1.153(13) . ?
O8 C8 1.126(13) . ?
O9 C9 1.135(12) . ?
C10 O10 1.154(13) . ?
O11 C11 1.142(13) . ?
O12 C12 1.126(12) . ?
C13 O13 1.150(13) . ?
O14 C14 1.153(14) . ?
C15 O15 1.125(13) . ?
O16 C16 1.144(12) . ?
C17 O17 1.163(12) . ?
C18 C19 1.378(17) . ?
C18 C25 1.524(16) . ?
C19 C20 1.501(18) . ?
C20 C21 1.547(17) . ?
C21 C22 1.511(15) . ?
C22 C23 1.382(15) . ?
C23 C24 1.500(15) . ?
C24 C25 1.525(17) . ?
C26 Cl2 1.63(2) . ?
C26 Cl1 1.65(2) . ?
